data_4029964
loop_
_publ_author_name
'Yang, Yuanfa'
'Wang, Lina'
'Zhang, Fang'
'Zhu, Gangguo'

_publ_section_title
;
 Preparation of (Z)-\a,\b-Disubstituted Enamides via Palladium-Catalyzed
 Addition of Boronic Acids to Ynamides.
;
_journal_issue 19
_journal_name_full 'The Journal of organic chemistry'
_journal_page_first 9319
_journal_page_last 9324
_journal_paper_doi 10.1021/jo501894j
_journal_volume 79
_journal_year 2014
_chemical_formula_sum 'C19 H19 N O4'
_chemical_formula_weight 325.35
_chemical_name_systematic
;
 ?
;
_space_group_IT_number 14
_symmetry_cell_setting monoclinic
_symmetry_space_group_name_Hall '-P 2ybc'
_symmetry_space_group_name_H-M 'P 1 21/c 1'
_atom_sites_solution_hydrogens geom
_atom_sites_solution_primary direct
_atom_sites_solution_secondary difmap
_audit_creation_method SHELXL-97
_cell_angle_alpha 90.00
_cell_angle_beta 115.763(3)
_cell_angle_gamma 90.00
_cell_formula_units_Z 4
_cell_length_a 12.4071(7)
_cell_length_b 12.8438(7)
_cell_length_c 11.3777(6)
_cell_measurement_reflns_used 5912
_cell_measurement_temperature 296(2)
_cell_measurement_theta_max 27.65
_cell_measurement_theta_min 1.82
_cell_volume 1632.86(16)
_computing_cell_refinement 'Siemens SMART & SAINT'
_computing_data_collection 'Siemens SMART'
_computing_data_reduction 'Siemens XPREP'
_computing_molecular_graphics 'Bruker SHELXTL'
_computing_publication_material 'Bruker SHELXTL'
_computing_structure_refinement 'Siemens SHELXTL'
_computing_structure_solution 'Siemens SHELXTL'
_diffrn_ambient_temperature 296(2)
_diffrn_measured_fraction_theta_full 0.993
_diffrn_measured_fraction_theta_max 0.993
_diffrn_measurement_device_type 'Bruker P4'
_diffrn_measurement_method '\w scans'
_diffrn_radiation_monochromator graphite
_diffrn_radiation_source 'fine-focus sealed tube'
_diffrn_radiation_type MoK\a
_diffrn_radiation_wavelength 0.71073
_diffrn_reflns_av_R_equivalents 0.0398
_diffrn_reflns_av_sigmaI/netI 0.0250
_diffrn_reflns_limit_h_max 16
_diffrn_reflns_limit_h_min -14
_diffrn_reflns_limit_k_max 16
_diffrn_reflns_limit_k_min -16
_diffrn_reflns_limit_l_max 14
_diffrn_reflns_limit_l_min -14
_diffrn_reflns_number 25322
_diffrn_reflns_theta_full 27.65
_diffrn_reflns_theta_max 27.65
_diffrn_reflns_theta_min 1.82
_diffrn_standards_decay_% none
_diffrn_standards_interval_count none
_diffrn_standards_interval_time none
_diffrn_standards_number none
_exptl_absorpt_coefficient_mu 0.093
_exptl_absorpt_correction_T_max .0000
_exptl_absorpt_correction_T_min .0000
_exptl_absorpt_correction_type empirical
_exptl_absorpt_process_details 'SADABS (Sheldrick, 1996)'
_exptl_crystal_colour colourless
_exptl_crystal_density_diffrn 1.323
_exptl_crystal_density_method 'not measured'
_exptl_crystal_description block
_exptl_crystal_F_000 688
_exptl_crystal_size_max .300
_exptl_crystal_size_mid .200
_exptl_crystal_size_min .100
_refine_diff_density_max 0.188
_refine_diff_density_min -0.165
_refine_diff_density_rms 0.034
_refine_ls_extinction_method none
_refine_ls_goodness_of_fit_ref 1.055
_refine_ls_hydrogen_treatment mixed
_refine_ls_matrix_type full
_refine_ls_number_parameters 217
_refine_ls_number_reflns 3784
_refine_ls_number_restraints 0
_refine_ls_restrained_S_all 1.055
_refine_ls_R_factor_gt 0.0439
_refine_ls_shift/su_max 0.008
_refine_ls_shift/su_mean 0.001
_refine_ls_structure_factor_coef Fsqd
_refine_ls_weighting_details 'calc w=1/[\s^2^(Fo^2^)+(0.0661P)^2^+0.2250P] where P=(Fo^2^+2Fc^2^)/3'
_refine_ls_weighting_scheme calc
_refine_ls_wR_factor_gt 0.1199
_refine_ls_wR_factor_ref 0.1322
_reflns_number_gt 2725
_reflns_number_total 3784
_reflns_threshold_expression >2sigma(I)
_cod_data_source_file jo501894j_si_002.cif
_cod_data_source_block a
_cod_depositor_comments
;
The following automatic conversions were performed:

'_symmetry_cell_setting' value 'Monoclinic' changed to 'monoclinic'
according to
/home/saulius/struct/COD-crude-data--automatic-downloads/rss-feeds/ACS/lib/dictionaries/cif_core.dic
dictionary named 'cif_core.dic' version 2.4.2 from 2011-04-26.

Automatic conversion script
Id: cif_fix_values 2281 2013-09-26 08:29:07Z andrius 

 Adding full bibliography for 4029964.cif.
;
_cod_original_cell_volume 1632.86(15)
_cod_original_sg_symbol_H-M P2(1)/c
_cod_database_code 4029964
_refine_ls_r_factor_ref 0.0631

loop_
_symmetry_equiv_pos_as_xyz
'x, y, z'
'-x, y+1/2, -z+1/2'
'-x, -y, -z'
'x, -y-1/2, z-1/2'

loop_
_atom_site_label
_atom_site_type_symbol
_atom_site_fract_x
_atom_site_fract_y
_atom_site_fract_z
_atom_site_U_iso_or_equiv
_atom_site_adp_type
_atom_site_occupancy
_atom_site_symmetry_multiplicity
_atom_site_calc_flag
_atom_site_refinement_flags
O4 O 0.64568(8) 0.17659(8) 0.01242(10) 0.0517(3) Uani 1 1 d .
O3 O 0.77285(9) 0.02570(9) 0.15175(11) 0.0571(3) Uani 1 1 d .
C11 C 0.44903(12) 0.09330(10) 0.16449(13) 0.0396(3) Uani 1 1 d .
N N 0.28617(11) 0.04024(9) 0.22068(12) 0.0448(3) Uani 1 1 d .
C15 C 0.59888(12) 0.12635(11) 0.08587(13) 0.0405(3) Uani 1 1 d .
C12 C 0.52179(13) 0.01602(12) 0.24427(15) 0.0475(3) Uani 1 1 d .
H12A H 0.4971 -0.0207 0.2987 0.057 Uiso 1 1 calc R
C16 C 0.49016(12) 0.14924(11) 0.08521(13) 0.0408(3) Uani 1 1 d .
H16A H 0.4432 0.2023 0.0318 0.049 Uiso 1 1 calc R
C7 C 0.26387(13) 0.19940(11) 0.10027(14) 0.0462(3) Uani 1 1 d .
H7A H 0.3028 0.2466 0.0700 0.055 Uiso 1 1 calc R
C8 C 0.33044(12) 0.11685(10) 0.16116(13) 0.0410(3) Uani 1 1 d .
C5 C 0.14089(13) 0.22955(11) 0.07219(14) 0.0460(3) Uani 1 1 d .
C14 C 0.66972(12) 0.04513(11) 0.16386(14) 0.0435(3) Uani 1 1 d .
O1 O 0.34125(13) 0.11455(10) 0.42288(12) 0.0738(4) Uani 1 1 d .
O2 O 0.24687(13) -0.03942(10) 0.36891(13) 0.0756(4) Uani 1 1 d .
C13 C 0.63150(13) -0.00790(12) 0.24457(15) 0.0500(4) Uani 1 1 d .
H13A H 0.6793 -0.0599 0.2994 0.060 Uiso 1 1 calc R
C19 C 0.29724(14) 0.04606(13) 0.34366(15) 0.0521(4) Uani 1 1 d .
C18 C 0.57181(14) 0.25128(14) -0.08015(17) 0.0593(4) Uani 1 1 d .
H18A H 0.6145 0.2808 -0.1252 0.089 Uiso 1 1 calc R
H18B H 0.5508 0.3055 -0.0357 0.089 Uiso 1 1 calc R
H18C H 0.5004 0.2179 -0.1419 0.089 Uiso 1 1 calc R
C4 C 0.06935(14) 0.18798(13) 0.12794(17) 0.0564(4) Uani 1 1 d .
H4A H 0.1000 0.1355 0.1901 0.068 Uiso 1 1 calc R
C2 C -0.09334(15) 0.30035(17) 0.00116(19) 0.0689(5) Uani 1 1 d .
H2A H -0.1708 0.3241 -0.0223 0.083 Uiso 1 1 calc R
C17 C 0.83233(16) -0.07015(15) 0.20286(18) 0.0655(5) Uani 1 1 d .
H17A H 0.9030 -0.0747 0.1886 0.098 Uiso 1 1 calc R
H17B H 0.7798 -0.1270 0.1597 0.098 Uiso 1 1 calc R
H17C H 0.8543 -0.0734 0.2948 0.098 Uiso 1 1 calc R
C3 C -0.04591(15) 0.22330(15) 0.09239(19) 0.0651(5) Uani 1 1 d .
H3A H -0.0916 0.1944 0.1308 0.078 Uiso 1 1 calc R
C9 C 0.22092(18) -0.05121(13) 0.15151(18) 0.0631(5) Uani 1 1 d .
H9A H 0.2660 -0.0909 0.1154 0.076 Uiso 1 1 calc R
H9B H 0.1435 -0.0329 0.0822 0.076 Uiso 1 1 calc R
C6 C 0.09038(16) 0.30754(15) -0.01987(17) 0.0631(5) Uani 1 1 d .
H6A H 0.1352 0.3373 -0.0587 0.076 Uiso 1 1 calc R
C10 C 0.2083(2) -0.10972(15) 0.2598(2) 0.0768(6) Uani 1 1 d .
H10A H 0.1258 -0.1302 0.2331 0.092 Uiso 1 1 calc R
H10B H 0.2578 -0.1718 0.2826 0.092 Uiso 1 1 calc R
C1 C -0.02568(17) 0.34213(18) -0.05528(19) 0.0765(6) Uani 1 1 d .
H1A H -0.0577 0.3941 -0.1179 0.092 Uiso 1 1 calc R

loop_
_atom_site_aniso_label
_atom_site_aniso_U_11
_atom_site_aniso_U_22
_atom_site_aniso_U_33
_atom_site_aniso_U_23
_atom_site_aniso_U_13
_atom_site_aniso_U_12
O4 0.0449(5) 0.0599(7) 0.0584(6) 0.0211(5) 0.0301(5) 0.0104(5)
O3 0.0474(6) 0.0620(7) 0.0678(7) 0.0179(5) 0.0305(5) 0.0160(5)
C11 0.0454(7) 0.0390(7) 0.0381(7) -0.0048(5) 0.0217(6) -0.0041(6)
N 0.0559(7) 0.0425(7) 0.0460(7) -0.0046(5) 0.0315(6) -0.0084(5)
C15 0.0419(7) 0.0434(7) 0.0388(7) 0.0026(6) 0.0200(6) -0.0010(6)
C12 0.0560(8) 0.0457(8) 0.0472(8) 0.0060(6) 0.0285(7) -0.0001(6)
C16 0.0412(7) 0.0426(7) 0.0408(7) 0.0039(6) 0.0198(6) 0.0020(6)
C7 0.0523(8) 0.0468(8) 0.0512(8) -0.0005(6) 0.0333(7) -0.0030(6)
C8 0.0485(7) 0.0408(7) 0.0410(7) -0.0047(6) 0.0262(6) -0.0065(6)
C5 0.0496(8) 0.0475(8) 0.0472(8) -0.0068(6) 0.0268(6) 0.0000(6)
C14 0.0406(7) 0.0462(8) 0.0436(8) 0.0015(6) 0.0183(6) 0.0023(6)
O1 0.0983(10) 0.0808(9) 0.0578(7) -0.0222(7) 0.0485(7) -0.0256(7)
O2 0.1141(11) 0.0669(8) 0.0712(8) -0.0011(6) 0.0641(8) -0.0228(7)
C13 0.0536(8) 0.0463(8) 0.0494(8) 0.0105(6) 0.0219(7) 0.0077(6)
C19 0.0599(9) 0.0574(10) 0.0521(9) -0.0008(7) 0.0367(7) -0.0039(7)
C18 0.0523(9) 0.0669(10) 0.0650(10) 0.0282(8) 0.0314(8) 0.0115(7)
C4 0.0561(9) 0.0562(10) 0.0684(10) -0.0010(8) 0.0378(8) 0.0006(7)
C2 0.0480(9) 0.0892(14) 0.0674(11) -0.0152(10) 0.0233(8) 0.0080(9)
C17 0.0606(10) 0.0669(11) 0.0676(11) 0.0098(9) 0.0265(8) 0.0231(8)
C3 0.0545(9) 0.0718(12) 0.0819(13) -0.0166(10) 0.0415(9) -0.0080(8)
C9 0.0859(12) 0.0501(9) 0.0707(11) -0.0144(8) 0.0504(10) -0.0209(8)
C6 0.0657(10) 0.0778(12) 0.0574(10) 0.0103(9) 0.0376(8) 0.0130(9)
C10 0.1061(15) 0.0558(11) 0.0830(13) -0.0005(9) 0.0547(12) -0.0197(10)
C1 0.0702(12) 0.0976(15) 0.0607(11) 0.0135(10) 0.0275(9) 0.0273(10)

loop_
_atom_type_symbol
_atom_type_description
_atom_type_scat_dispersion_real
_atom_type_scat_dispersion_imag
_atom_type_scat_source
C C 0.0033 0.0016 'International Tables Vol C Tables 4.2.6.8 and 6.1.1.4'
H H 0.0000 0.0000 'International Tables Vol C Tables 4.2.6.8 and 6.1.1.4'
N N 0.0061 0.0033 'International Tables Vol C Tables 4.2.6.8 and 6.1.1.4'
O O 0.0106 0.0060 'International Tables Vol C Tables 4.2.6.8 and 6.1.1.4'

loop_
_geom_angle_atom_site_label_1
_geom_angle_atom_site_label_2
_geom_angle_atom_site_label_3
_geom_angle
C15 O4 C18 117.48(11)
C14 O3 C17 117.27(12)
C12 C11 C16 118.10(12)
C12 C11 C8 121.29(12)
C16 C11 C8 120.61(12)
C19 N C8 124.47(12)
C19 N C9 112.93(12)
C8 N C9 122.58(12)
O4 C15 C16 124.77(12)
O4 C15 C14 114.90(12)
C16 C15 C14 120.32(12)
C11 C12 C13 121.20(13)
C11 C12 H12A 119.4
C13 C12 H12A 119.4
C15 C16 C11 120.88(13)
C15 C16 H16A 119.6
C11 C16 H16A 119.6
C8 C7 C5 132.15(13)
C8 C7 H7A 113.9
C5 C7 H7A 113.9
C7 C8 N 120.80(12)
C7 C8 C11 123.79(12)
N C8 C11 115.27(12)
C6 C5 C4 116.73(14)
C6 C5 C7 116.15(13)
C4 C5 C7 127.12(14)
O3 C14 C13 125.66(13)
O3 C14 C15 115.34(12)
C13 C14 C15 119.00(13)
C19 O2 C10 109.66(13)
C14 C13 C12 120.42(13)
C14 C13 H13A 119.8
C12 C13 H13A 119.8
O1 C19 N 128.66(14)
O1 C19 O2 122.22(14)
N C19 O2 109.10(14)
O4 C18 H18A 109.5
O4 C18 H18B 109.5
H18A C18 H18B 109.5
O4 C18 H18C 109.5
H18A C18 H18C 109.5
H18B C18 H18C 109.5
C3 C4 C5 121.36(17)
C3 C4 H4A 119.3
C5 C4 H4A 119.3
C1 C2 C3 119.36(16)
C1 C2 H2A 120.3
C3 C2 H2A 120.3
O3 C17 H17A 109.5
O3 C17 H17B 109.5
H17A C17 H17B 109.5
O3 C17 H17C 109.5
H17A C17 H17C 109.5
H17B C17 H17C 109.5
C2 C3 C4 120.56(17)
C2 C3 H3A 119.7
C4 C3 H3A 119.7
N C9 C10 101.07(13)
N C9 H9A 111.6
C10 C9 H9A 111.6
N C9 H9B 111.6
C10 C9 H9B 111.6
H9A C9 H9B 109.4
C5 C6 C1 121.43(17)
C5 C6 H6A 119.3
C1 C6 H6A 119.3
O2 C10 C9 106.19(14)
O2 C10 H10A 110.5
C9 C10 H10A 110.5
O2 C10 H10B 110.5
C9 C10 H10B 110.5
H10A C10 H10B 108.7
C2 C1 C6 120.56(19)
C2 C1 H1A 119.7
C6 C1 H1A 119.7

loop_
_geom_bond_atom_site_label_1
_geom_bond_atom_site_label_2
_geom_bond_distance
O4 C15 1.3689(16)
O4 C18 1.4250(17)
O3 C14 1.3682(17)
O3 C17 1.4232(19)
C11 C12 1.383(2)
C11 C16 1.4107(19)
C11 C8 1.4864(19)
N C19 1.3473(19)
N C8 1.4324(17)
N C9 1.4493(19)
C15 C16 1.3775(19)
C15 C14 1.4035(19)
C12 C13 1.394(2)
C12 H12A 0.9300
C16 H16A 0.9300
C7 C8 1.337(2)
C7 C5 1.468(2)
C7 H7A 0.9300
C5 C6 1.387(2)
C5 C4 1.402(2)
C14 C13 1.382(2)
O1 C19 1.2069(19)
O2 C19 1.3544(19)
O2 C10 1.439(2)
C13 H13A 0.9300
C18 H18A 0.9600
C18 H18B 0.9600
C18 H18C 0.9600
C4 C3 1.383(2)
C4 H4A 0.9300
C2 C1 1.369(3)
C2 C3 1.368(3)
C2 H2A 0.9300
C17 H17A 0.9600
C17 H17B 0.9600
C17 H17C 0.9600
C3 H3A 0.9300
C9 C10 1.508(2)
C9 H9A 0.9700
C9 H9B 0.9700
C6 C1 1.389(2)
C6 H6A 0.9300
C10 H10A 0.9700
C10 H10B 0.9700
C1 H1A 0.9300

loop_
_geom_torsion_atom_site_label_1
_geom_torsion_atom_site_label_2
_geom_torsion_atom_site_label_3
_geom_torsion_atom_site_label_4
_geom_torsion
C18 O4 C15 C16 -6.1(2)
C18 O4 C15 C14 172.71(13)
C16 C11 C12 C13 -1.4(2)
C8 C11 C12 C13 178.19(13)
O4 C15 C16 C11 -179.91(12)
C14 C15 C16 C11 1.3(2)
C12 C11 C16 C15 1.0(2)
C8 C11 C16 C15 -178.65(12)
C5 C7 C8 N -3.9(2)
C5 C7 C8 C11 171.53(14)
C19 N C8 C7 -87.20(19)
C9 N C8 C7 90.94(18)
C19 N C8 C11 96.96(16)
C9 N C8 C11 -84.90(17)
C12 C11 C8 C7 170.41(14)
C16 C11 C8 C7 -10.0(2)
C12 C11 C8 N -13.89(19)
C16 C11 C8 N 165.74(12)
C8 C7 C5 C6 -165.01(16)
C8 C7 C5 C4 14.8(3)
C17 O3 C14 C13 14.8(2)
C17 O3 C14 C15 -165.05(14)
O4 C15 C14 O3 -2.17(18)
C16 C15 C14 O3 176.71(13)
O4 C15 C14 C13 177.94(13)
C16 C15 C14 C13 -3.2(2)
O3 C14 C13 C12 -177.14(14)
C15 C14 C13 C12 2.7(2)
C11 C12 C13 C14 -0.4(2)
C8 N C19 O1 2.2(3)
C9 N C19 O1 -176.13(18)
C8 N C19 O2 -179.32(13)
C9 N C19 O2 2.37(19)
C10 O2 C19 O1 -176.74(17)
C10 O2 C19 N 4.6(2)
C6 C5 C4 C3 0.0(2)
C7 C5 C4 C3 -179.78(15)
C1 C2 C3 C4 0.3(3)
C5 C4 C3 C2 0.0(3)
C19 N C9 C10 -7.76(19)
C8 N C9 C10 173.90(15)
C4 C5 C6 C1 -0.3(3)
C7 C5 C6 C1 179.51(16)
C19 O2 C10 C9 -9.4(2)
N C9 C10 O2 9.9(2)
C3 C2 C1 C6 -0.5(3)
C5 C6 C1 C2 0.6(3)
